data_4319103
loop_
_publ_author_name
'M. Clemente-Le\'on'
'E. Coronado'
'J. R. Gal\'an-Mascar\'os'
'C. J. G\'omez-Garc\'ia'
'Th. Woike'
'J. M. Clemente-Juan'

_publ_section_title
;
 Bimetallic Cyanide-Bridged Complexes Based on the Photochromic
 Nitroprusside Anion and Paramagnetic Metal Complexes. Syntheses,
 Structures, and Physical Characterization of the Coordination Compounds
 [Ni(en)2]4[Fe(CN)5NO]2[Fe(CN)6].5H2O, [Ni(en)2][Fe(CN)5NO].3H2O,
 [Mn(3-MeOsalen)(H2O)]2[Fe(CN)5NO], and [Mn(5-Brsalen)]2[Fe(CN)5NO]
;
_journal_name_full 'Inorganic Chemistry'
_journal_page_first 87
_journal_page_last 94
_journal_paper_doi 10.1021/ic0003022
_journal_volume 40
_journal_year 2001
_chemical_formula_sum 'C41 H40 Fe Mn2 N10 O11'
_chemical_formula_weight 1014.56
_space_group_IT_number 2
_symmetry_cell_setting triclinic
_symmetry_space_group_name_Hall '-P 1'
_symmetry_space_group_name_H-M 'P -1'
_atom_sites_solution_hydrogens geom
_atom_sites_solution_primary direct
_atom_sites_solution_secondary difmap
_audit_creation_method SHELXL-97
_cell_angle_alpha 71.110(5)
_cell_angle_beta 77.990(5)
_cell_angle_gamma 89.470(5)
_cell_formula_units_Z 1
_cell_length_a 8.896(5)
_cell_length_b 10.430(5)
_cell_length_c 12.699(5)
_cell_measurement_temperature 293(2)
_cell_volume 1088.3(9)
_computing_structure_refinement 'SHELXL-97 (Sheldrick, 1997)'
_computing_structure_solution 'SIR-97 (Giacovazzo et al. 1997)'
_diffrn_ambient_temperature 293(2)
_diffrn_measured_fraction_theta_full 0.985
_diffrn_measured_fraction_theta_max 0.985
_diffrn_radiation_monochromator graphite
_diffrn_radiation_source 'fine-focus sealed tube'
_diffrn_radiation_type MoK\a
_diffrn_radiation_wavelength 0.71069
_diffrn_reflns_av_R_equivalents 0.0865
_diffrn_reflns_av_sigmaI/netI 0.0560
_diffrn_reflns_limit_h_max 10
_diffrn_reflns_limit_h_min -10
_diffrn_reflns_limit_k_max 12
_diffrn_reflns_limit_k_min 0
_diffrn_reflns_limit_l_max 15
_diffrn_reflns_limit_l_min -14
_diffrn_reflns_number 4011
_diffrn_reflns_theta_full 24.98
_diffrn_reflns_theta_max 24.98
_diffrn_reflns_theta_min 1.74
_exptl_absorpt_coefficient_mu 0.972
_exptl_crystal_density_diffrn 1.548
_exptl_crystal_density_method 'not measured'
_exptl_crystal_F_000 520
_refine_diff_density_max 0.703
_refine_diff_density_min -1.538
_refine_diff_density_rms 0.120
_refine_ls_extinction_method none
_refine_ls_goodness_of_fit_ref 1.178
_refine_ls_hydrogen_treatment mixed
_refine_ls_matrix_type full
_refine_ls_number_parameters 369
_refine_ls_number_reflns 2536
_refine_ls_number_restraints 0
_refine_ls_restrained_S_all 1.178
_refine_ls_R_factor_all 0.1496
_refine_ls_R_factor_gt 0.0591
_refine_ls_shift/su_max 4.475
_refine_ls_shift/su_mean 0.570
_refine_ls_structure_factor_coef Fsqd
_refine_ls_weighting_details 'calc w=1/[\s^2^(Fo^2^)+(0.1064P)^2^+0.9226P] where P=(Fo^2^+2Fc^2^)/3'
_refine_ls_weighting_scheme calc
_refine_ls_wR_factor_gt 0.1496
_refine_ls_wR_factor_ref 0.2359
_reflns_number_gt 2519
_reflns_number_total 3780
_reflns_threshold_expression >2sigma(I)
_cod_data_source_file ic0003022_3.cif
_cod_data_source_block '[Mn(3-MeOsalen)(H2O)]2[Fe(CN)5NO]'
_cod_depositor_comments
;
The following automatic conversions were performed:

data name '_atom_site_symetry_multiplicity' was replaced with
'_atom_site_symmetry_multiplicity' as specified in the replacement
file 'data/replacement-values/replacement_tags.lst'.

Automatic conversion script
Id: cif_correct_tags 9268 2022-04-12 08:56:07Z antanas 
;
_cod_original_formula_sum 'C41 H40 Fe1 Mn2 N10 O11'
_cod_database_code 4319103

loop_
_symmetry_equiv_pos_as_xyz
'x, y, z'
'-x, -y, -z'

loop_
_atom_site_label
_atom_site_type_symbol
_atom_site_fract_x
_atom_site_fract_y
_atom_site_fract_z
_atom_site_U_iso_or_equiv
_atom_site_adp_type
_atom_site_occupancy
_atom_site_symmetry_multiplicity
_atom_site_calc_flag
_atom_site_refinement_flags
_atom_site_disorder_assembly
_atom_site_disorder_group
Mn Mn 0.59057(11) 0.17592(10) 0.82767(8) 0.0458(19) Uani 1 1 d . . .
Fe Fe 1.0000 0.5000 0.5000 0.0631(19) Uani 1 2 d S . .
O1 O 0.5114(6) 0.2185(5) 1.1701(4) 0.061(2) Uani 1 1 d . . .
O2 O 0.5461(5) 0.2185(4) 0.9620(4) 0.049(2) Uani 1 1 d . . .
O3 O 0.7148(5) 0.0366(4) 0.8839(4) 0.048(2) Uani 1 1 d . . .
O4 O 0.8947(6) -0.1157(5) 0.9975(5) 0.064(2) Uani 1 1 d . . .
O20 O 0.8086(9) 0.7318(8) 0.4972(7) 0.098(3) Uani 0.50 1 d P . .
OW O 0.3800(5) 0.0304(5) 0.8767(4) 0.055(2) Uani 1 1 d . . .
N1 N 0.4634(7) 0.3187(6) 0.7540(5) 0.054(2) Uani 1 1 d . . .
N2 N 0.6185(7) 0.1376(6) 0.6831(5) 0.056(2) Uani 1 1 d . . .
N3 N 0.8028(7) 0.3338(6) 0.7340(5) 0.058(2) Uani 1 1 d . . .
N4 N 0.8086(9) 0.7318(8) 0.4972(7) 0.098(3) Uani 0.50 1 d P . .
N5 N 0.7791(8) 0.3853(7) 0.3932(6) 0.065(2) Uani 1 1 d . . .
N20 N 0.8821(8) 0.6414(7) 0.4973(6) 0.063(2) Uani 0.50 1 d P . .
C1 C 0.5093(13) 0.2256(11) 1.2775(8) 0.075(3) Uani 1 1 d . . .
C2 C 0.4232(8) 0.3046(7) 1.1044(6) 0.053(2) Uani 1 1 d . . .
C3 C 0.3202(10) 0.3891(9) 1.1423(9) 0.070(3) Uani 1 1 d . . .
C4 C 0.2372(11) 0.4708(9) 1.0688(11) 0.080(3) Uani 1 1 d . . .
C5 C 0.2519(11) 0.4685(8) 0.9621(11) 0.070(3) Uani 1 1 d . . .
C6 C 0.3571(8) 0.3829(7) 0.9206(7) 0.053(2) Uani 1 1 d . . .
C7 C 0.4419(7) 0.2998(6) 0.9933(6) 0.051(2) Uani 1 1 d . . .
C8 C 0.3727(8) 0.3884(7) 0.8059(7) 0.060(3) Uani 1 1 d . . .
C9 C 0.4790(11) 0.3386(9) 0.6322(7) 0.070(3) Uani 1 1 d . . .
C10 C 0.5082(11) 0.2044(9) 0.6143(7) 0.069(3) Uani 1 1 d . . .
C11 C 0.7237(10) 0.0667(9) 0.6471(7) 0.064(3) Uani 1 1 d . . .
C12 C 0.8180(8) -0.0233(7) 0.8267(6) 0.052(2) Uani 1 1 d . . .
C13 C 0.8262(9) -0.0106(8) 0.7129(7) 0.061(3) Uani 1 1 d . . .
C14 C 0.9372(13) -0.0841(11) 0.6598(10) 0.088(3) Uani 1 1 d . . .
C15 C 1.0342(13) -0.1596(13) 0.7224(13) 0.104(5) Uani 1 1 d . . .
C16 C 1.0271(11) -0.1703(10) 0.8318(12) 0.085(4) Uani 1 1 d . . .
C17 C 0.9176(8) -0.1072(7) 0.8878(8) 0.059(3) Uani 1 1 d . . .
C18 C 0.9878(12) -0.1979(9) 1.0694(11) 0.085(4) Uani 1 1 d . . .
C19 C 0.8797(8) 0.3972(7) 0.6486(6) 0.050(2) Uani 1 1 d . . .
C20 C 0.8821(8) 0.6414(7) 0.4973(6) 0.063(2) Uani 0.50 1 d P . .
C21 C 0.8636(8) 0.4289(7) 0.4319(6) 0.052(2) Uani 1 1 d . . .
H1 H 0.548(12) 0.302(11) 1.275(9) 0.06(3) Uiso 1 1 d . . .
H2 H 0.567(12) 0.148(11) 1.315(9) 0.10(3) Uiso 1 1 d . . .
H3 H 0.411(12) 0.205(9) 1.320(9) 0.09(3) Uiso 1 1 d . . .
H4 H 0.316(11) 0.399(10) 1.231(9) 0.12(3) Uiso 1 1 d . . .
H5 H 0.167(13) 0.517(11) 1.099(10) 0.13(4) Uiso 1 1 d . . .
H6 H 0.215(10) 0.512(9) 0.915(7) 0.05(3) Uiso 1 1 d . . .
H7 H 0.307(10) 0.458(9) 0.752(8) 0.10(3) Uiso 1 1 d . . .
H8 H 0.565(9) 0.403(8) 0.598(7) 0.06(2) Uiso 1 1 d . . .
H9 H 0.384(13) 0.362(11) 0.625(9) 0.11(4) Uiso 1 1 d . . .
H10 H 0.542(8) 0.212(8) 0.527(7) 0.07(2) Uiso 1 1 d . . .
H11 H 0.418(13) 0.134(11) 0.654(9) 0.13(4) Uiso 1 1 d . . .
H12 H 0.723(10) 0.060(9) 0.570(8) 0.05(3) Uiso 1 1 d . . .
H13 H 0.935(13) -0.082(11) 0.570(10) 0.14(4) Uiso 1 1 d . . .
H14 H 1.113(13) -0.200(11) 0.693(9) 0.12(3) Uiso 1 1 d . . .
H15 H 1.089(12) -0.217(10) 0.880(9) 0.08(3) Uiso 1 1 d . . .
H16 H 0.952(15) -0.181(12) 1.168(12) 0.14(5) Uiso 1 1 d . . .
H17 H 0.971(11) -0.285(11) 1.072(9) 0.11(3) Uiso 1 1 d . . .
H18 H 1.080(12) -0.171(10) 1.053(8) 0.09(3) Uiso 1 1 d . . .

loop_
_atom_site_aniso_label
_atom_site_aniso_U_11
_atom_site_aniso_U_22
_atom_site_aniso_U_33
_atom_site_aniso_U_23
_atom_site_aniso_U_13
_atom_site_aniso_U_12
Mn 0.0490(19) 0.0430(19) 0.0444(19) -0.0128(7) -0.0108(6) 0.0055(4)
Fe 0.053(2) 0.087(2) 0.046(2) -0.0218(10) -0.0044(7) -0.0139(8)
O1 0.073(4) 0.061(4) 0.055(3) -0.030(2) -0.013(2) 0.010(2)
O2 0.053(3) 0.044(3) 0.051(3) -0.017(2) -0.012(2) 0.0100(19)
O3 0.053(3) 0.048(3) 0.043(3) -0.019(2) -0.006(2) 0.012(2)
O4 0.058(3) 0.048(3) 0.088(4) -0.022(3) -0.026(3) 0.014(2)
O20 0.086(6) 0.097(6) 0.137(7) -0.063(5) -0.044(5) 0.040(5)
OW 0.054(3) 0.048(3) 0.061(3) -0.013(2) -0.010(2) -0.002(2)
N1 0.058(4) 0.046(4) 0.053(4) -0.006(3) -0.015(3) 0.001(3)
N2 0.064(4) 0.056(4) 0.048(4) -0.017(3) -0.012(3) -0.007(3)
N3 0.063(4) 0.058(4) 0.048(4) -0.014(3) -0.009(3) -0.008(3)
N4 0.086(6) 0.097(6) 0.137(7) -0.063(5) -0.044(5) 0.040(5)
N5 0.076(5) 0.059(4) 0.071(5) -0.032(3) -0.026(4) 0.014(3)
N20 0.051(4) 0.064(5) 0.082(5) -0.030(4) -0.021(3) 0.015(3)
C1 0.089(7) 0.072(6) 0.068(6) -0.037(5) -0.007(5) -0.008(5)
C2 0.058(4) 0.048(4) 0.062(5) -0.031(3) -0.011(3) 0.000(3)
C3 0.066(5) 0.061(5) 0.092(7) -0.045(5) -0.007(4) 0.008(4)
C4 0.066(5) 0.066(6) 0.124(9) -0.055(6) -0.015(5) 0.017(4)
C5 0.064(5) 0.046(5) 0.106(8) -0.025(5) -0.028(5) 0.014(4)
C6 0.049(4) 0.042(4) 0.068(5) -0.020(3) -0.013(3) 0.005(3)
C7 0.046(4) 0.035(4) 0.072(5) -0.020(3) -0.007(3) 0.000(3)
C8 0.053(4) 0.040(4) 0.082(6) -0.008(4) -0.021(4) 0.003(3)
C9 0.068(6) 0.070(6) 0.061(5) 0.000(4) -0.027(4) 0.001(4)
C10 0.082(6) 0.073(6) 0.050(5) -0.012(4) -0.024(4) -0.007(4)
C11 0.078(6) 0.066(5) 0.053(5) -0.032(4) -0.002(4) -0.011(4)
C12 0.046(4) 0.049(4) 0.061(5) -0.025(3) -0.004(3) 0.000(3)
C13 0.062(5) 0.058(5) 0.065(5) -0.034(4) 0.002(3) -0.006(3)
C14 0.089(7) 0.087(7) 0.090(7) -0.053(6) 0.017(5) 0.002(5)
C15 0.078(7) 0.102(9) 0.142(12) -0.073(9) 0.006(7) 0.024(6)
C16 0.063(6) 0.073(6) 0.125(10) -0.050(6) -0.010(6) 0.022(4)
C17 0.051(4) 0.047(4) 0.085(6) -0.029(4) -0.015(4) 0.006(3)
C18 0.073(6) 0.048(5) 0.137(10) -0.014(5) -0.057(6) 0.009(4)
C19 0.048(4) 0.056(4) 0.054(5) -0.024(3) -0.017(3) 0.003(3)
C20 0.051(4) 0.064(5) 0.082(5) -0.030(4) -0.021(3) 0.015(3)
C21 0.053(4) 0.047(4) 0.056(5) -0.019(3) -0.010(3) 0.007(3)

loop_
_atom_type_symbol
_atom_type_description
_atom_type_scat_dispersion_real
_atom_type_scat_dispersion_imag
_atom_type_scat_source
C C 0.0033 0.0016 'International Tables Vol C Tables 4.2.6.8 and 6.1.1.4'
H H 0.0000 0.0000 'International Tables Vol C Tables 4.2.6.8 and 6.1.1.4'
N N 0.0061 0.0033 'International Tables Vol C Tables 4.2.6.8 and 6.1.1.4'
O O 0.0106 0.0060 'International Tables Vol C Tables 4.2.6.8 and 6.1.1.4'
Mn Mn 0.3368 0.7283 'International Tables Vol C Tables 4.2.6.8 and 6.1.1.4'
Fe Fe 0.3463 0.8444 'International Tables Vol C Tables 4.2.6.8 and 6.1.1.4'

loop_
_geom_angle_atom_site_label_1
_geom_angle_atom_site_label_2
_geom_angle_atom_site_label_3
_geom_angle
_geom_angle_site_symmetry_1
_geom_angle_site_symmetry_3
_geom_angle_publ_flag
O3 Mn O2 93.65(19) . . ?
O3 Mn N2 91.2(2) . . ?
O2 Mn N2 174.5(2) . . ?
O3 Mn N1 174.3(2) . . ?
O2 Mn N1 92.1(2) . . ?
N2 Mn N1 83.0(3) . . ?
O3 Mn OW 92.57(19) . . ?
O2 Mn OW 94.6(2) . . ?
N2 Mn OW 82.7(2) . . ?
N1 Mn OW 86.9(2) . . ?
O3 Mn N3 92.8(2) . . ?
O2 Mn N3 97.0(2) . . ?
N2 Mn N3 85.3(2) . . ?
N1 Mn N3 86.6(2) . . ?
OW Mn N3 166.9(2) . . ?
N20 Fe C20 179.999(1) . 2_766 ?
N20 Fe N20 179.999(1) . 2_766 ?
C20 Fe N20 0.0(5) 2_766 2_766 ?
N20 Fe C21 89.9(3) . 2_766 ?
C20 Fe C21 90.1(3) 2_766 2_766 ?
N20 Fe C21 90.1(3) 2_766 2_766 ?
N20 Fe C21 90.1(3) . . ?
C20 Fe C21 89.9(3) 2_766 . ?
N20 Fe C21 89.9(3) 2_766 . ?
C21 Fe C21 179.998(2) 2_766 . ?
N20 Fe C19 90.3(3) . . ?
C20 Fe C19 89.7(3) 2_766 . ?
N20 Fe C19 89.7(3) 2_766 . ?
C21 Fe C19 90.7(3) 2_766 . ?
C21 Fe C19 89.3(3) . . ?
N20 Fe C19 89.7(3) . 2_766 ?
C20 Fe C19 90.3(3) 2_766 2_766 ?
N20 Fe C19 90.3(3) 2_766 2_766 ?
C21 Fe C19 89.3(3) 2_766 2_766 ?
C21 Fe C19 90.7(3) . 2_766 ?
C19 Fe C19 179.998(1) . 2_766 ?
C2 O1 C1 118.2(7) . . ?
C7 O2 Mn 129.4(4) . . ?
C12 O3 Mn 128.8(5) . . ?
C17 O4 C18 120.3(7) . . ?
C8 N1 C9 122.4(6) . . ?
C8 N1 Mn 124.7(5) . . ?
C9 N1 Mn 112.9(5) . . ?
C11 N2 C10 121.6(7) . . ?
C11 N2 Mn 125.7(6) . . ?
C10 N2 Mn 112.7(5) . . ?
C19 N3 Mn 146.9(6) . . ?
O20 N20 Fe 178.6(7) . . ?
O1 C2 C3 124.4(7) . . ?
O1 C2 C7 114.7(6) . . ?
C3 C2 C7 120.8(7) . . ?
C4 C3 C2 119.3(9) . . ?
C5 C4 C3 121.4(8) . . ?
C4 C5 C6 120.6(9) . . ?
C7 C6 C8 122.8(7) . . ?
C7 C6 C5 118.9(8) . . ?
C8 C6 C5 118.3(7) . . ?
O2 C7 C2 117.5(6) . . ?
O2 C7 C6 123.5(7) . . ?
C2 C7 C6 118.9(6) . . ?
N1 C8 C6 126.5(7) . . ?
N1 C9 C10 108.3(6) . . ?
N2 C10 C9 107.7(7) . . ?
N2 C11 C13 124.7(8) . . ?
O3 C12 C13 123.0(7) . . ?
O3 C12 C17 116.9(7) . . ?
C13 C12 C17 120.0(7) . . ?
C12 C13 C11 123.3(7) . . ?
C12 C13 C14 119.0(9) . . ?
C11 C13 C14 117.6(8) . . ?
C15 C14 C13 118.1(10) . . ?
C14 C15 C16 122.7(10) . . ?
C15 C16 C17 121.1(11) . . ?
O4 C17 C16 126.5(9) . . ?
O4 C17 C12 114.6(6) . . ?
C16 C17 C12 118.9(9) . . ?
N3 C19 Fe 176.3(6) . . ?
N5 C21 Fe 178.4(7) . . ?

loop_
_geom_bond_atom_site_label_1
_geom_bond_atom_site_label_2
_geom_bond_distance
_geom_bond_site_symmetry_2
_geom_bond_publ_flag
Mn O3 1.863(4) . ?
Mn O2 1.862(5) . ?
Mn N2 1.969(6) . ?
Mn N1 1.970(6) . ?
Mn OW 2.271(5) . ?
Mn N3 2.355(6) . ?
Fe N20 1.797(7) . ?
Fe C20 1.797(7) 2_766 ?
Fe N20 1.797(7) 2_766 ?
Fe C21 1.908(8) 2_766 ?
Fe C21 1.908(8) . ?
Fe C19 1.930(8) . ?
Fe C19 1.930(8) 2_766 ?
O1 C2 1.375(8) . ?
O1 C1 1.386(10) . ?
O2 C7 1.337(8) . ?
O3 C12 1.329(8) . ?
O4 C17 1.339(10) . ?
O4 C18 1.431(9) . ?
O20 N20 1.143(9) . ?
N1 C8 1.301(10) . ?
N1 C9 1.468(10) . ?
N2 C11 1.289(10) . ?
N2 C10 1.470(10) . ?
N3 C19 1.148(9) . ?
N5 C21 1.148(9) . ?
C2 C3 1.387(10) . ?
C2 C7 1.403(10) . ?
C3 C4 1.379(14) . ?
C4 C5 1.342(15) . ?
C5 C6 1.426(11) . ?
C6 C7 1.390(10) . ?
C6 C8 1.416(11) . ?
C9 C10 1.501(13) . ?
C11 C13 1.431(12) . ?
C12 C13 1.394(11) . ?
C12 C17 1.409(10) . ?
C13 C14 1.436(11) . ?
C14 C15 1.365(17) . ?
C15 C16 1.345(18) . ?
C16 C17 1.375(12) . ?
